data_1523187
loop_
_publ_author_name
'Amoretti, G.'
'Burlet, P.'
'Blaise, A.'
'Gordon, J.E.'
'Troc, R.'

_publ_section_title
;
 Heat capacity, neutron diffraction and crystal field models for An N Y
 (An= Th, U; Y= Se, Te)
;
_journal_name_full 'Journal of the Less-Common Metals'
_journal_page_first 233
_journal_page_last 248
_journal_volume 121
_journal_year 1986
_chemical_formula_sum 'N Te U'
_chemical_name_systematic 'U N Te'
_space_group_IT_number 129
_symmetry_space_group_name_Hall 'P 4ab 2ab -1ab'
_symmetry_space_group_name_H-M 'P 4/n m m :1'
_cell_angle_alpha 90
_cell_angle_beta 90
_cell_angle_gamma 90
_cell_formula_units_Z 2
_cell_length_a 3.9168
_cell_length_b 3.9168
_cell_length_c 7.495
_cell_volume 114.983
_citation_journal_id_ASTM JCOMAH
_cod_data_source_file Amoretti_JCOMAH_1986_1312.cif
_cod_data_source_block N1Te1U1
_cod_original_cell_volume 114.9832
_cod_original_sg_symbol_Hall '-P 4a 2a (x-1/4,y+1/4,z)'
_cod_original_formula_sum 'N1 Te1 U1'
_cod_database_code 1523187

loop_
_symmetry_equiv_pos_as_xyz
x,y,z
-y+1/2,x+1/2,z
-x,-y,z
y+1/2,-x+1/2,z
x+1/2,-y+1/2,-z
y,x,-z
-x+1/2,y+1/2,-z
-y,-x,-z
-x+1/2,-y+1/2,-z
y,-x,-z
x+1/2,y+1/2,-z
-y,x,-z
-x,y,z
-y+1/2,-x+1/2,z
x,-y,z
y+1/2,x+1/2,z

loop_
_atom_site_label
_atom_site_type_symbol
_atom_site_fract_x
_atom_site_fract_y
_atom_site_fract_z
_atom_site_occupancy
_atom_site_U_iso_or_equiv
U1 U+5 0.5 0 0.155 1 0.0
N1 N-3 0 0 0 1 0.0
Te1 Te-2 0.5 0 0.631 1 0.0
